data_7709088
loop_
_publ_author_name
'Yang, Qianqian'
'Meng, Yin-Shan'
'Liu, Tao'
'Tang, Jinkui'

_publ_section_title
;
 Thermal and photoinduced spin-crossover of mononuclear FeII complexes
 based on bppCHO ligand
;
_journal_name_full 'Dalton Transactions'
_journal_paper_doi 10.1039/D1DT03664E
_journal_year 2022
_chemical_formula_moiety 'C24 H18 Fe N10 O2, 2(B F4), H2 O'
_chemical_formula_sum 'C24 H20 B2 F8 Fe N10 O3'
_chemical_formula_weight 725.97
_chemical_name_systematic BF4-340
_space_group_crystal_system monoclinic
_space_group_IT_number 14
_space_group_name_Hall '-P 2yn'
_space_group_name_H-M_alt 'P 1 21/n 1'
_atom_sites_solution_hydrogens mixed
_atom_sites_solution_primary iterative
_audit_creation_date 2021-10-12
_audit_creation_method
;
Olex2 1.3
(compiled 2020.11.12 svn.r5f609507 for OlexSys, GUI svn.r6408)
;
_audit_update_record
;
2021-10-20 deposited with the CCDC.	2021-12-14 downloaded from the CCDC.
;
_cell_angle_alpha 90
_cell_angle_beta 91.276(9)
_cell_angle_gamma 90
_cell_formula_units_Z 4
_cell_length_a 12.058(4)
_cell_length_b 20.187(6)
_cell_length_c 12.359(4)
_cell_measurement_reflns_used 5362
_cell_measurement_temperature 340.0
_cell_measurement_theta_max 24.068
_cell_measurement_theta_min 2.386
_cell_volume 3007.6(17)
_computing_cell_refinement 'SAINT V8.40A (Bruker, 2019)'
_computing_data_reduction 'SAINT V8.40A (Bruker, 2019)'
_computing_molecular_graphics 'Olex2 1.3 (Dolomanov et al., 2009)'
_computing_publication_material 'Olex2 1.3 (Dolomanov et al., 2009)'
_computing_structure_refinement 'SHELXL 2018/3 (Sheldrick, 2015)'
_computing_structure_solution 'olex2.solve 1.3 (Bourhis et al., 2015)'
_diffrn_ambient_temperature 340.0
_diffrn_measured_fraction_theta_full 0.989
_diffrn_measured_fraction_theta_max 0.989
_diffrn_measurement_device_type 'CCD area detector'
_diffrn_measurement_method 'phi and omega scans'
_diffrn_radiation_monochromator graphite
_diffrn_radiation_type MoK\a
_diffrn_radiation_wavelength 0.71073
_diffrn_reflns_av_R_equivalents 0.1345
_diffrn_reflns_av_unetI/netI 0.0783
_diffrn_reflns_Laue_measured_fraction_full 0.989
_diffrn_reflns_Laue_measured_fraction_max 0.989
_diffrn_reflns_limit_h_max 14
_diffrn_reflns_limit_h_min -14
_diffrn_reflns_limit_k_max 24
_diffrn_reflns_limit_k_min -24
_diffrn_reflns_limit_l_max 12
_diffrn_reflns_limit_l_min -14
_diffrn_reflns_number 38409
_diffrn_reflns_point_group_measured_fraction_full 0.989
_diffrn_reflns_point_group_measured_fraction_max 0.989
_diffrn_reflns_theta_full 25.124
_diffrn_reflns_theta_max 25.124
_diffrn_reflns_theta_min 1.932
_diffrn_source_current 1.4
_diffrn_source_power 0.07
_diffrn_source_voltage 50.0
_exptl_absorpt_coefficient_mu 0.598
_exptl_absorpt_correction_T_max 0.914
_exptl_absorpt_correction_T_min 0.898
_exptl_absorpt_correction_type multi-scan
_exptl_absorpt_process_details
;
SADABS-2016/2 (Bruker,2016/2) was used for absorption correction.
wR2(int) was 0.1476 before and 0.1014 after correction.
The Ratio of minimum to maximum transmission is 0.4671.
The \l/2 correction factor is Not present.
;
_exptl_crystal_colour red
_exptl_crystal_colour_primary red
_exptl_crystal_density_diffrn 1.603
_exptl_crystal_description plate
_exptl_crystal_F_000 1464
_exptl_crystal_size_max 0.18
_exptl_crystal_size_mid 0.16
_exptl_crystal_size_min 0.15
_refine_diff_density_max 0.727
_refine_diff_density_min -0.650
_refine_diff_density_rms 0.098
_refine_ls_extinction_method none
_refine_ls_goodness_of_fit_ref 1.042
_refine_ls_hydrogen_treatment constr
_refine_ls_matrix_type full
_refine_ls_number_parameters 433
_refine_ls_number_reflns 5322
_refine_ls_number_restraints 0
_refine_ls_restrained_S_all 1.042
_refine_ls_R_factor_all 0.1188
_refine_ls_R_factor_gt 0.0761
_refine_ls_shift/su_max 0.000
_refine_ls_shift/su_mean 0.000
_refine_ls_structure_factor_coef Fsqd
_refine_ls_weighting_details 'w=1/[\s^2^(Fo^2^)+(0.1203P)^2^+5.1390P] where P=(Fo^2^+2Fc^2^)/3'
_refine_ls_weighting_scheme calc
_refine_ls_wR_factor_gt 0.1983
_refine_ls_wR_factor_ref 0.2441
_reflns_Friedel_coverage 0.000
_reflns_number_gt 3550
_reflns_number_total 5322
_reflns_threshold_expression 'I > 2\s(I)'
_cod_data_source_file d1dt03664e2.cif
_cod_data_source_block BF4-340
_cod_original_cell_volume 3007.6(16)
_cod_database_code 7709088
_shelx_shelxl_version_number 2018/3
_shelx_space_group_comment
;
The symmetry employed for this shelxl refinement is uniquely defined
by the following loop, which should always be used as a source of
symmetry information in preference to the above space-group names.
They are only intended as comments.
;
_shelx_estimated_absorpt_t_max 0.916
_shelx_estimated_absorpt_t_min 0.900
_olex2_refinement_description
;
1. Fixed Uiso
 At 1.2 times of:
  All C(H) groups
 At 1.5 times of:
  All O(H,H) groups
2.a Riding coordinates:
 O3(H3A,H3B)
2.b Aromatic/amide H refined with riding coordinates:
 C5(H5), C8(H8), C1(H1), C3(H3), C13(H13), C10(H10), C14(H14), C7(H7),
 C15(H15), C2(H2), C17(H17), C12(H12), C24(H24), C11(H11), C20(H20), C22(H22),
 C23(H23), C19(H19)
;
_olex2_submission_special_instructions 'No special instructions were received'

loop_
_space_group_symop_operation_xyz
'x, y, z'
'-x+1/2, y+1/2, -z+1/2'
'-x, -y, -z'
'x-1/2, -y-1/2, z-1/2'

loop_
_atom_site_label
_atom_site_type_symbol
_atom_site_fract_x
_atom_site_fract_y
_atom_site_fract_z
_atom_site_U_iso_or_equiv
_atom_site_adp_type
_atom_site_occupancy
_atom_site_site_symmetry_order
_atom_site_calc_flag
_atom_site_refinement_flags_posn
_atom_site_refinement_flags_adp
_atom_site_refinement_flags_occupancy
_atom_site_disorder_assembly
_atom_site_disorder_group
Fe1 Fe 0.28330(6) 0.26870(3) 0.43982(6) 0.0471(3) Uani 1 1 d . . . . .
N2 N 0.0882(3) 0.19665(18) 0.4007(3) 0.0471(10) Uani 1 1 d . . . . .
N1 N 0.1290(4) 0.2602(2) 0.3888(3) 0.0485(10) Uani 1 1 d . . . . .
N4 N 0.4365(4) 0.1803(2) 0.5318(4) 0.0539(11) Uani 1 1 d . . . . .
N3 N 0.2599(3) 0.17895(19) 0.4706(3) 0.0434(9) Uani 1 1 d . . . . .
N6 N 0.3385(4) 0.2604(2) 0.2928(4) 0.0513(11) Uani 1 1 d . . . . .
N7 N 0.3658(4) 0.3209(2) 0.2479(4) 0.0560(11) Uani 1 1 d . . . . .
N5 N 0.4303(4) 0.2454(2) 0.4991(4) 0.0586(12) Uani 1 1 d . . . . .
N8 N 0.3102(4) 0.3587(2) 0.4101(4) 0.0520(11) Uani 1 1 d . . . . .
O1 O 0.1285(4) -0.0535(2) 0.5227(5) 0.0956(17) Uani 1 1 d . . . . .
C4 C 0.1613(4) 0.1504(2) 0.4480(4) 0.0430(11) Uani 1 1 d . . . . .
N10 N 0.2365(4) 0.3081(2) 0.5765(4) 0.0570(12) Uani 1 1 d . . . . .
C5 C 0.1397(4) 0.0848(2) 0.4709(4) 0.0497(12) Uani 1 1 d . . . . .
H5 H 0.071097 0.065652 0.454745 0.060 Uiso 1 1 calc R U . . .
N9 N 0.2491(5) 0.3758(2) 0.5782(4) 0.0707(15) Uani 1 1 d . . . . .
C25 C 0.3397(4) 0.1424(2) 0.5175(4) 0.0469(12) Uani 1 1 d . . . . .
F1 F 0.3402(5) 0.0556(2) 0.2620(5) 0.137(2) Uani 1 1 d . . . . .
C16 C 0.3526(5) 0.3764(3) 0.3153(5) 0.0565(14) Uani 1 1 d . . . . .
C6 C 0.2249(5) 0.0489(2) 0.5191(5) 0.0541(13) Uani 1 1 d . . . . .
C8 C 0.3267(4) 0.0777(2) 0.5449(4) 0.0525(13) Uani 1 1 d . . . . .
H8 H 0.383309 0.053902 0.579302 0.063 Uiso 1 1 calc R U . . .
C1 C 0.0444(5) 0.2946(3) 0.3442(4) 0.0577(14) Uani 1 1 d . . . . .
H1 H 0.046730 0.339369 0.326847 0.069 Uiso 1 1 calc R U . . .
C3 C -0.0184(4) 0.1925(3) 0.3627(5) 0.0558(14) Uani 1 1 d . . . . .
H3 H -0.062942 0.154900 0.361065 0.067 Uiso 1 1 calc R U . . .
C13 C 0.3628(5) 0.2162(3) 0.2175(5) 0.0598(14) Uani 1 1 d . . . . .
H13 H 0.353576 0.170712 0.224820 0.072 Uiso 1 1 calc R U . . .
C21 C 0.2924(6) 0.4047(3) 0.4849(5) 0.0626(15) Uani 1 1 d . . . . .
C10 C 0.5407(5) 0.1641(4) 0.5629(6) 0.0746(18) Uani 1 1 d . . . . .
H10 H 0.565090 0.123060 0.587844 0.089 Uiso 1 1 calc R U . . .
C14 C 0.4040(6) 0.2470(3) 0.1260(5) 0.0718(17) Uani 1 1 d . . . . .
H14 H 0.426106 0.226477 0.062627 0.086 Uiso 1 1 calc R U . . .
C7 C 0.2096(6) -0.0217(3) 0.5465(6) 0.0688(17) Uani 1 1 d . . . . .
H7 H 0.266521 -0.042960 0.584805 0.083 Uiso 1 1 calc R U . . .
C15 C 0.4055(5) 0.3125(4) 0.1472(5) 0.0699(17) Uani 1 1 d . . . . .
H15 H 0.429450 0.345803 0.101251 0.084 Uiso 1 1 calc R U . . .
C2 C -0.0470(5) 0.2537(3) 0.3277(5) 0.0635(16) Uani 1 1 d . . . . .
H2 H -0.115433 0.266156 0.298048 0.076 Uiso 1 1 calc R U . . .
C18 C 0.3600(7) 0.4873(3) 0.3694(6) 0.084(2) Uani 1 1 d . . . . .
F5 F 0.6289(10) 0.3942(4) 0.3962(6) 0.246(6) Uani 1 1 d . . . . .
C17 C 0.3790(6) 0.4408(3) 0.2911(5) 0.0712(18) Uani 1 1 d . . . . .
H17 H 0.408469 0.452340 0.224783 0.085 Uiso 1 1 calc R U . . .
C12 C 0.5322(5) 0.2691(3) 0.5123(6) 0.0739(19) Uani 1 1 d . . . . .
H12 H 0.553165 0.312505 0.498058 0.089 Uiso 1 1 calc R U . . .
C24 C 0.1914(5) 0.2933(3) 0.6709(5) 0.0660(16) Uani 1 1 d . . . . .
H24 H 0.173846 0.250648 0.693467 0.079 Uiso 1 1 calc R U . . .
F8 F 0.7040(8) 0.4530(3) 0.2836(6) 0.214(4) Uani 1 1 d . . . . .
F4 F 0.5002(6) 0.0275(5) 0.3363(8) 0.221(4) Uani 1 1 d . . . . .
C11 C 0.6035(6) 0.2197(4) 0.5507(7) 0.085(2) Uani 1 1 d . . . . .
H11 H 0.679241 0.223875 0.565174 0.102 Uiso 1 1 calc R U . . .
O2 O 0.4399(7) 0.5774(3) 0.2786(6) 0.154(3) Uani 1 1 d . . . . .
C20 C 0.3162(7) 0.4703(3) 0.4683(6) 0.087(2) Uani 1 1 d . . . . .
H20 H 0.303391 0.501972 0.521201 0.105 Uiso 1 1 calc R U . . .
C22 C 0.2108(8) 0.4015(4) 0.6714(6) 0.103(3) Uani 1 1 d . . . . .
H22 H 0.210098 0.446098 0.690473 0.123 Uiso 1 1 calc R U . . .
F2 F 0.3530(8) -0.0320(3) 0.3642(7) 0.190(3) Uani 1 1 d . . . . .
C23 C 0.1741(7) 0.3507(4) 0.7314(6) 0.090(2) Uani 1 1 d . . . . .
H23 H 0.143205 0.353348 0.799537 0.108 Uiso 1 1 calc R U . . .
F6 F 0.6293(9) 0.3604(4) 0.2357(7) 0.229(4) Uani 1 1 d . . . . .
F3 F 0.4206(10) -0.0379(4) 0.2134(7) 0.244(5) Uani 1 1 d . . . . .
C19 C 0.3836(10) 0.5590(4) 0.3516(7) 0.126(4) Uani 1 1 d . . . . .
H19 H 0.353959 0.590166 0.398223 0.151 Uiso 1 1 calc R U . . .
B2 B 0.6833(10) 0.3942(5) 0.3039(10) 0.097(3) Uani 1 1 d . . . . .
F7 F 0.7739(11) 0.3638(7) 0.2957(16) 0.382(10) Uani 1 1 d . . . . .
B1 B 0.4068(12) 0.0065(6) 0.2905(10) 0.111(4) Uani 1 1 d . . . . .
O3 O -0.015(2) 0.4416(12) 0.5111(17) 0.47(2) Uani 1 1 d . . . . .
H3A H -0.070909 0.445027 0.551229 0.712 Uiso 1 1 d R U . . .
H3B H -0.041459 0.444427 0.446969 0.712 Uiso 1 1 d R U . . .

loop_
_atom_site_aniso_label
_atom_site_aniso_U_11
_atom_site_aniso_U_22
_atom_site_aniso_U_33
_atom_site_aniso_U_23
_atom_site_aniso_U_13
_atom_site_aniso_U_12
Fe1 0.0555(5) 0.0346(4) 0.0512(5) 0.0056(3) -0.0024(3) -0.0081(3)
N2 0.056(3) 0.029(2) 0.057(3) -0.0030(18) 0.003(2) -0.0030(18)
N1 0.060(3) 0.037(2) 0.048(2) 0.0026(18) 0.001(2) -0.0038(19)
N4 0.051(3) 0.049(3) 0.061(3) 0.008(2) -0.009(2) -0.008(2)
N3 0.044(2) 0.040(2) 0.046(2) 0.0030(18) -0.0011(18) -0.0022(17)
N6 0.055(3) 0.042(2) 0.057(3) 0.008(2) 0.000(2) -0.0046(19)
N7 0.062(3) 0.045(2) 0.060(3) 0.007(2) 0.004(2) -0.003(2)
N5 0.065(3) 0.047(3) 0.063(3) 0.008(2) -0.009(2) -0.017(2)
N8 0.063(3) 0.042(2) 0.051(3) 0.009(2) 0.001(2) -0.009(2)
O1 0.090(3) 0.046(2) 0.151(5) 0.012(3) 0.002(3) -0.020(2)
C4 0.046(3) 0.036(2) 0.047(3) 0.001(2) 0.002(2) 0.002(2)
N10 0.076(3) 0.036(2) 0.059(3) 0.003(2) -0.004(2) -0.014(2)
C5 0.051(3) 0.037(3) 0.061(3) 0.000(2) 0.002(2) -0.008(2)
N9 0.117(4) 0.040(3) 0.055(3) -0.003(2) 0.006(3) -0.023(3)
C25 0.051(3) 0.046(3) 0.044(3) 0.004(2) 0.008(2) -0.006(2)
F1 0.157(5) 0.077(3) 0.175(5) 0.017(3) -0.040(4) 0.028(3)
C16 0.060(3) 0.048(3) 0.061(3) 0.007(3) -0.003(3) -0.009(3)
C6 0.064(3) 0.037(3) 0.062(3) 0.003(2) 0.006(3) -0.003(2)
C8 0.056(3) 0.037(3) 0.064(3) 0.008(2) -0.003(3) 0.002(2)
C1 0.066(4) 0.048(3) 0.059(3) 0.003(3) -0.006(3) 0.012(3)
C3 0.045(3) 0.056(3) 0.066(4) -0.011(3) -0.004(3) -0.005(2)
C13 0.059(3) 0.056(3) 0.065(4) 0.001(3) 0.003(3) 0.008(3)
C21 0.095(4) 0.039(3) 0.054(3) -0.004(2) 0.006(3) -0.017(3)
C10 0.064(4) 0.075(4) 0.084(5) 0.017(4) -0.016(3) -0.003(3)
C14 0.082(5) 0.073(4) 0.061(4) -0.001(3) 0.013(3) 0.012(3)
C7 0.077(4) 0.036(3) 0.093(5) 0.015(3) 0.005(4) -0.006(3)
C15 0.071(4) 0.081(5) 0.059(4) 0.017(3) 0.015(3) -0.002(3)
C2 0.056(3) 0.066(4) 0.068(4) 0.005(3) -0.010(3) 0.006(3)
C18 0.127(6) 0.051(4) 0.075(5) 0.017(3) -0.009(4) -0.035(4)
F5 0.434(15) 0.172(7) 0.137(6) -0.018(5) 0.110(8) -0.145(9)
C17 0.091(5) 0.054(4) 0.068(4) 0.019(3) -0.003(3) -0.020(3)
C12 0.058(4) 0.079(5) 0.084(5) 0.011(3) -0.012(3) -0.026(3)
C24 0.084(4) 0.055(3) 0.059(4) 0.004(3) 0.001(3) -0.010(3)
F8 0.379(12) 0.092(4) 0.175(6) -0.050(4) 0.122(7) -0.090(6)
F4 0.131(6) 0.242(10) 0.286(11) 0.088(8) -0.076(6) -0.005(6)
C11 0.051(4) 0.093(5) 0.110(6) 0.016(4) -0.017(4) -0.015(3)
O2 0.245(9) 0.083(4) 0.135(6) 0.034(4) 0.011(6) -0.077(5)
C20 0.150(7) 0.041(3) 0.071(4) 0.001(3) -0.003(4) -0.024(4)
C22 0.190(9) 0.055(4) 0.063(4) -0.016(3) 0.021(5) -0.026(5)
F2 0.275(9) 0.107(5) 0.192(7) 0.041(5) 0.079(7) 0.067(5)
C23 0.147(7) 0.066(4) 0.058(4) -0.008(3) 0.019(4) -0.018(4)
F6 0.284(11) 0.159(7) 0.244(9) -0.097(6) 0.005(8) -0.087(7)
F3 0.386(14) 0.175(7) 0.172(7) -0.037(6) 0.054(8) 0.128(8)
C19 0.227(12) 0.060(5) 0.089(6) 0.018(4) -0.011(7) -0.067(6)
B2 0.108(7) 0.074(6) 0.111(8) -0.028(5) 0.017(6) -0.026(6)
F7 0.210(11) 0.261(14) 0.67(3) 0.032(16) -0.090(15) 0.120(10)
B1 0.138(10) 0.088(7) 0.107(8) 0.006(6) -0.001(7) 0.048(7)
O3 0.37(3) 0.81(6) 0.239(16) -0.18(4) 0.045(16) 0.06(4)

loop_
_atom_type_symbol
_atom_type_description
_atom_type_scat_dispersion_real
_atom_type_scat_dispersion_imag
_atom_type_scat_source
C C 0.0033 0.0016 'International Tables Vol C Tables 4.2.6.8 and 6.1.1.4'
H H 0.0000 0.0000 'International Tables Vol C Tables 4.2.6.8 and 6.1.1.4'
B B 0.0013 0.0007 'International Tables Vol C Tables 4.2.6.8 and 6.1.1.4'
F F 0.0171 0.0103 'International Tables Vol C Tables 4.2.6.8 and 6.1.1.4'
Fe Fe 0.3463 0.8444 'International Tables Vol C Tables 4.2.6.8 and 6.1.1.4'
N N 0.0061 0.0033 'International Tables Vol C Tables 4.2.6.8 and 6.1.1.4'
O O 0.0106 0.0060 'International Tables Vol C Tables 4.2.6.8 and 6.1.1.4'

loop_
_geom_angle_atom_site_label_1
_geom_angle_atom_site_label_2
_geom_angle_atom_site_label_3
_geom_angle
_geom_angle_site_symmetry_1
_geom_angle_site_symmetry_3
_geom_angle_publ_flag
N1 Fe1 N5 160.75(18) . . ?
N1 Fe1 N10 91.35(19) . . ?
N3 Fe1 N1 80.49(16) . . ?
N3 Fe1 N6 99.28(18) . . ?
N3 Fe1 N5 80.28(17) . . ?
N3 Fe1 N8 178.69(18) . . ?
N3 Fe1 N10 99.75(18) . . ?
N6 Fe1 N1 91.94(18) . . ?
N6 Fe1 N5 90.1(2) . . ?
N6 Fe1 N10 160.97(17) . . ?
N5 Fe1 N10 92.9(2) . . ?
N8 Fe1 N1 100.81(18) . . ?
N8 Fe1 N6 80.69(19) . . ?
N8 Fe1 N5 98.41(19) . . ?
N8 Fe1 N10 80.29(19) . . ?
N1 N2 C4 116.1(4) . . ?
C3 N2 N1 110.8(4) . . ?
C3 N2 C4 133.1(4) . . ?
N2 N1 Fe1 112.6(3) . . ?
C1 N1 Fe1 142.7(4) . . ?
C1 N1 N2 104.8(4) . . ?
N5 N4 C25 116.4(4) . . ?
C10 N4 N5 111.1(5) . . ?
C10 N4 C25 132.2(5) . . ?
C4 N3 Fe1 120.5(3) . . ?
C25 N3 Fe1 120.8(3) . . ?
C25 N3 C4 118.7(4) . . ?
N7 N6 Fe1 112.6(3) . . ?
C13 N6 Fe1 142.7(4) . . ?
C13 N6 N7 104.7(5) . . ?
N6 N7 C16 115.8(5) . . ?
C15 N7 N6 110.5(5) . . ?
C15 N7 C16 133.7(5) . . ?
N4 N5 Fe1 112.4(3) . . ?
C12 N5 Fe1 142.0(4) . . ?
C12 N5 N4 105.3(5) . . ?
C16 N8 Fe1 120.0(4) . . ?
C21 N8 Fe1 120.4(4) . . ?
C21 N8 C16 119.6(5) . . ?
N3 C4 N2 110.3(4) . . ?
N3 C4 C5 122.6(4) . . ?
C5 C4 N2 127.1(4) . . ?
N9 N10 Fe1 112.5(3) . . ?
C24 N10 Fe1 142.6(4) . . ?
C24 N10 N9 104.9(5) . . ?
C4 C5 H5 121.7 . . ?
C6 C5 C4 116.6(5) . . ?
C6 C5 H5 121.7 . . ?
N10 N9 C21 116.3(5) . . ?
C22 N9 N10 110.8(5) . . ?
C22 N9 C21 132.8(5) . . ?
N3 C25 N4 110.1(4) . . ?
N3 C25 C8 123.6(5) . . ?
C8 C25 N4 126.3(5) . . ?
N8 C16 N7 110.9(5) . . ?
N8 C16 C17 122.6(6) . . ?
C17 C16 N7 126.5(6) . . ?
C5 C6 C8 121.7(5) . . ?
C5 C6 C7 120.5(5) . . ?
C8 C6 C7 117.8(5) . . ?
C25 C8 C6 116.8(5) . . ?
C25 C8 H8 121.6 . . ?
C6 C8 H8 121.6 . . ?
N1 C1 H1 124.8 . . ?
N1 C1 C2 110.3(5) . . ?
C2 C1 H1 124.8 . . ?
N2 C3 H3 126.7 . . ?
C2 C3 N2 106.7(5) . . ?
C2 C3 H3 126.7 . . ?
N6 C13 H13 124.5 . . ?
N6 C13 C14 111.0(6) . . ?
C14 C13 H13 124.5 . . ?
N8 C21 N9 110.5(5) . . ?
N8 C21 C20 122.2(6) . . ?
C20 C21 N9 127.3(6) . . ?
N4 C10 H10 126.7 . . ?
N4 C10 C11 106.6(6) . . ?
C11 C10 H10 126.7 . . ?
C13 C14 H14 126.8 . . ?
C15 C14 C13 106.4(6) . . ?
C15 C14 H14 126.8 . . ?
O1 C7 C6 124.4(6) . . ?
O1 C7 H7 117.8 . . ?
C6 C7 H7 117.8 . . ?
N7 C15 H15 126.3 . . ?
C14 C15 N7 107.4(5) . . ?
C14 C15 H15 126.3 . . ?
C1 C2 H2 126.3 . . ?
C3 C2 C1 107.5(5) . . ?
C3 C2 H2 126.3 . . ?
C17 C18 C20 121.7(6) . . ?
C17 C18 C19 121.7(7) . . ?
C20 C18 C19 116.6(7) . . ?
C16 C17 H17 121.6 . . ?
C18 C17 C16 116.9(6) . . ?
C18 C17 H17 121.6 . . ?
N5 C12 H12 124.8 . . ?
N5 C12 C11 110.4(6) . . ?
C11 C12 H12 124.8 . . ?
N10 C24 H24 124.7 . . ?
N10 C24 C23 110.5(6) . . ?
C23 C24 H24 124.7 . . ?
C10 C11 C12 106.6(6) . . ?
C10 C11 H11 126.7 . . ?
C12 C11 H11 126.7 . . ?
C21 C20 C18 117.2(6) . . ?
C21 C20 H20 121.4 . . ?
C18 C20 H20 121.4 . . ?
N9 C22 H22 126.3 . . ?
C23 C22 N9 107.4(6) . . ?
C23 C22 H22 126.3 . . ?
C24 C23 H23 126.8 . . ?
C22 C23 C24 106.4(6) . . ?
C22 C23 H23 126.8 . . ?
C18 C19 H19 119.2 . . ?
O2 C19 C18 121.5(10) . . ?
O2 C19 H19 119.2 . . ?
F8 B2 F5 106.3(9) . . ?
F8 B2 F6 119.3(12) . . ?
F8 B2 F7 105.8(12) . . ?
F6 B2 F5 108.5(10) . . ?
F6 B2 F7 96.7(11) . . ?
F7 B2 F5 120.9(15) . . ?
F1 B1 F2 107.9(10) . . ?
F1 B1 F3 113.7(10) . . ?
F4 B1 F1 112.4(11) . . ?
F4 B1 F2 108.0(10) . . ?
F4 B1 F3 114.1(12) . . ?
F3 B1 F2 99.5(11) . . ?
H3A O3 H3B 104.5 . . ?

loop_
_geom_bond_atom_site_label_1
_geom_bond_atom_site_label_2
_geom_bond_distance
_geom_bond_site_symmetry_2
_geom_bond_publ_flag
Fe1 N1 1.959(4) . ?
Fe1 N3 1.874(4) . ?
Fe1 N6 1.956(5) . ?
Fe1 N5 1.960(5) . ?
Fe1 N8 1.884(4) . ?
Fe1 N10 1.961(5) . ?
N2 N1 1.384(6) . ?
N2 C4 1.402(6) . ?
N2 C3 1.362(6) . ?
N1 C1 1.341(7) . ?
N4 N5 1.376(6) . ?
N4 C25 1.403(6) . ?
N4 C10 1.346(7) . ?
N3 C4 1.344(6) . ?
N3 C25 1.334(6) . ?
N6 N7 1.385(6) . ?
N6 C13 1.326(7) . ?
N7 C16 1.407(7) . ?
N7 C15 1.354(7) . ?
N5 C12 1.326(7) . ?
N8 C16 1.337(7) . ?
N8 C21 1.330(7) . ?
O1 C7 1.200(7) . ?
C4 C5 1.382(7) . ?
N10 N9 1.376(6) . ?
N10 C24 1.333(7) . ?
C5 H5 0.9300 . ?
C5 C6 1.381(7) . ?
N9 C21 1.404(7) . ?
N9 C22 1.354(9) . ?
C25 C8 1.359(7) . ?
F1 B1 1.319(11) . ?
C16 C17 1.373(8) . ?
C6 C8 1.389(7) . ?
C6 C7 1.478(7) . ?
C8 H8 0.9300 . ?
C1 H1 0.9300 . ?
C1 C2 1.389(8) . ?
C3 H3 0.9300 . ?
C3 C2 1.350(8) . ?
C13 H13 0.9300 . ?
C13 C14 1.392(9) . ?
C21 C20 1.371(8) . ?
C10 H10 0.9300 . ?
C10 C11 1.365(9) . ?
C14 H14 0.9300 . ?
C14 C15 1.348(9) . ?
C7 H7 0.9300 . ?
C15 H15 0.9300 . ?
C2 H2 0.9300 . ?
C18 C17 1.371(10) . ?
C18 C20 1.387(10) . ?
C18 C19 1.491(9) . ?
F5 B2 1.328(12) . ?
C17 H17 0.9300 . ?
C12 H12 0.9300 . ?
C12 C11 1.392(10) . ?
C24 H24 0.9300 . ?
C24 C23 1.398(9) . ?
F8 B2 1.238(11) . ?
F4 B1 1.318(15) . ?
C11 H11 0.9300 . ?
O2 C19 1.200(11) . ?
C20 H20 0.9300 . ?
C22 H22 0.9300 . ?
C22 C23 1.346(10) . ?
F2 B1 1.371(14) . ?
C23 H23 0.9300 . ?
F6 B2 1.256(11) . ?
F3 B1 1.321(13) . ?
C19 H19 0.9300 . ?
B2 F7 1.260(14) . ?
O3 H3A 0.8501 . ?
O3 H3B 0.8500 . ?

loop_
_geom_torsion_atom_site_label_1
_geom_torsion_atom_site_label_2
_geom_torsion_atom_site_label_3
_geom_torsion_atom_site_label_4
_geom_torsion
_geom_torsion_site_symmetry_1
_geom_torsion_site_symmetry_2
_geom_torsion_site_symmetry_3
_geom_torsion_site_symmetry_4
_geom_torsion_publ_flag
Fe1 N1 C1 C2 179.3(5) . . . . ?
Fe1 N3 C4 N2 0.6(6) . . . . ?
Fe1 N3 C4 C5 -178.9(4) . . . . ?
Fe1 N3 C25 N4 -3.0(6) . . . . ?
Fe1 N3 C25 C8 177.9(4) . . . . ?
Fe1 N6 N7 C16 1.9(6) . . . . ?
Fe1 N6 N7 C15 178.8(4) . . . . ?
Fe1 N6 C13 C14 -178.4(5) . . . . ?
Fe1 N5 C12 C11 -171.8(6) . . . . ?
Fe1 N8 C16 N7 2.9(6) . . . . ?
Fe1 N8 C16 C17 -176.7(5) . . . . ?
Fe1 N8 C21 N9 -2.6(7) . . . . ?
Fe1 N8 C21 C20 176.7(6) . . . . ?
Fe1 N10 N9 C21 -0.2(7) . . . . ?
Fe1 N10 N9 C22 176.9(5) . . . . ?
Fe1 N10 C24 C23 -175.8(5) . . . . ?
N2 N1 C1 C2 -0.4(6) . . . . ?
N2 C4 C5 C6 -179.3(5) . . . . ?
N2 C3 C2 C1 0.6(7) . . . . ?
N1 Fe1 N3 C4 0.0(4) . . . . ?
N1 Fe1 N3 C25 -178.5(4) . . . . ?
N1 Fe1 N8 C16 -91.8(4) . . . . ?
N1 Fe1 N8 C21 91.6(5) . . . . ?
N1 N2 C4 N3 -1.1(6) . . . . ?
N1 N2 C4 C5 178.3(5) . . . . ?
N1 N2 C3 C2 -0.9(6) . . . . ?
N1 C1 C2 C3 -0.1(7) . . . . ?
N4 N5 C12 C11 1.3(8) . . . . ?
N4 C25 C8 C6 -177.2(5) . . . . ?
N4 C10 C11 C12 0.5(9) . . . . ?
N3 C4 C5 C6 0.1(8) . . . . ?
N3 C25 C8 C6 1.8(8) . . . . ?
N6 Fe1 N3 C4 -90.4(4) . . . . ?
N6 Fe1 N3 C25 91.1(4) . . . . ?
N6 Fe1 N8 C16 -1.6(4) . . . . ?
N6 Fe1 N8 C21 -178.2(5) . . . . ?
N6 N7 C16 N8 -3.0(7) . . . . ?
N6 N7 C16 C17 176.6(6) . . . . ?
N6 N7 C15 C14 0.2(7) . . . . ?
N6 C13 C14 C15 0.5(7) . . . . ?
N7 N6 C13 C14 -0.4(6) . . . . ?
N7 C16 C17 C18 -179.5(6) . . . . ?
N5 Fe1 N3 C4 -178.9(4) . . . . ?
N5 Fe1 N3 C25 2.5(4) . . . . ?
N5 Fe1 N8 C16 87.2(4) . . . . ?
N5 Fe1 N8 C21 -89.5(5) . . . . ?
N5 N4 C25 N3 1.6(6) . . . . ?
N5 N4 C25 C8 -179.3(5) . . . . ?
N5 N4 C10 C11 0.3(8) . . . . ?
N5 C12 C11 C10 -1.2(9) . . . . ?
N8 C16 C17 C18 0.0(10) . . . . ?
N8 C21 C20 C18 0.0(11) . . . . ?
C4 N2 N1 Fe1 1.2(5) . . . . ?
C4 N2 N1 C1 -179.0(4) . . . . ?
C4 N2 C3 C2 178.9(5) . . . . ?
C4 N3 C25 N4 178.5(4) . . . . ?
C4 N3 C25 C8 -0.7(8) . . . . ?
C4 C5 C6 C8 1.1(8) . . . . ?
C4 C5 C6 C7 -179.9(5) . . . . ?
N10 Fe1 N3 C4 89.8(4) . . . . ?
N10 Fe1 N3 C25 -88.8(4) . . . . ?
N10 Fe1 N8 C16 178.7(4) . . . . ?
N10 Fe1 N8 C21 2.1(5) . . . . ?
N10 N9 C21 N8 1.7(8) . . . . ?
N10 N9 C21 C20 -177.6(7) . . . . ?
N10 N9 C22 C23 0.6(10) . . . . ?
N10 C24 C23 C22 -0.5(9) . . . . ?
C5 C6 C8 C25 -2.0(9) . . . . ?
C5 C6 C7 O1 5.8(10) . . . . ?
N9 N10 C24 C23 0.8(7) . . . . ?
N9 C21 C20 C18 179.2(7) . . . . ?
N9 C22 C23 C24 -0.1(10) . . . . ?
C25 N4 N5 Fe1 0.2(6) . . . . ?
C25 N4 N5 C12 -175.2(5) . . . . ?
C25 N4 C10 C11 173.2(6) . . . . ?
C25 N3 C4 N2 179.2(4) . . . . ?
C25 N3 C4 C5 -0.3(8) . . . . ?
C16 N7 C15 C14 176.4(6) . . . . ?
C16 N8 C21 N9 -179.3(5) . . . . ?
C16 N8 C21 C20 0.0(10) . . . . ?
C8 C6 C7 O1 -175.2(7) . . . . ?
C3 N2 N1 Fe1 -179.0(3) . . . . ?
C3 N2 N1 C1 0.8(6) . . . . ?
C3 N2 C4 N3 179.0(5) . . . . ?
C3 N2 C4 C5 -1.5(9) . . . . ?
C13 N6 N7 C16 -176.9(5) . . . . ?
C13 N6 N7 C15 0.1(6) . . . . ?
C13 C14 C15 N7 -0.5(7) . . . . ?
C21 N8 C16 N7 179.6(5) . . . . ?
C21 N8 C16 C17 0.0(9) . . . . ?
C21 N9 C22 C23 177.0(7) . . . . ?
C10 N4 N5 Fe1 174.4(4) . . . . ?
C10 N4 N5 C12 -1.0(7) . . . . ?
C10 N4 C25 N3 -171.1(6) . . . . ?
C10 N4 C25 C8 8.1(10) . . . . ?
C7 C6 C8 C25 179.0(5) . . . . ?
C15 N7 C16 N8 -179.0(6) . . . . ?
C15 N7 C16 C17 0.6(11) . . . . ?
C17 C18 C20 C21 0.0(12) . . . . ?
C17 C18 C19 O2 -15.2(15) . . . . ?
C24 N10 N9 C21 -177.9(5) . . . . ?
C24 N10 N9 C22 -0.8(8) . . . . ?
C20 C18 C17 C16 0.0(11) . . . . ?
C20 C18 C19 O2 165.9(10) . . . . ?
C22 N9 C21 N8 -174.6(8) . . . . ?
C22 N9 C21 C20 6.1(13) . . . . ?
C19 C18 C17 C16 -178.9(8) . . . . ?
C19 C18 C20 C21 178.9(8) . . . . ?
